data_6000646
loop_
_publ_author_name
'Belkhiria, M. S.'
'Laaribi, S.'
'Amara, A. B.'
'Ben, Amara M'

_publ_section_title
;
 Structure of Na3Fe(PO4)(2) from powder X-ray data
;
_journal_issue 1-2
_journal_name_full 'Annales de Chimie Science des Mat\'eriaux'
_journal_page_first 117
_journal_page_last 120
_journal_paper_doi 10.1016/S0151-9107(98)80036-6
_journal_volume 23
_journal_year 1998
_chemical_formula_sum 'Fe Na3 O8 P2'
_space_group_name_H-M_alt 'C 1 2/c 1'
_cell_angle_alpha 90.000
_cell_angle_beta 91.434
_cell_angle_gamma 90.000
_cell_length_a 9.0637
_cell_length_b 5.0281
_cell_length_c 13.8581
_cell_volume 631.36
_cod_database_code 6000646

loop_
_atom_site_label
_atom_site_fract_x
_atom_site_fract_y
_atom_site_fract_z
? ? ? ?
